data_2224718
loop_
_publ_author_name
'Song, Wen-Dong'
'Yan, Jian-Bin'
'Li, Shi-Jie'
'Miao, Dong-Liang'
'Li, Xiao-Fei'

_publ_section_title
Poly[diaquabis(\m-4-carboxy-2-propyl-1<i>H</i>-imidazole-5-carboxylato-\k^3^<i>N</i>^3^,<i>O</i>^4^:<i>O</i>^5^)calcium(II)]
_journal_coeditor_code NG2702
_journal_issue 1
_journal_name_full 'Acta Crystallographica Section E'
_journal_page_first m53
_journal_paper_doi 10.1107/S1600536809052799
_journal_volume 66
_journal_year 2010
_chemical_formula_iupac '[Ca (C8 H9 N2 O4)2 (H2 O)2]'
_chemical_formula_moiety 'C16 H22 Ca N4 O10'
_chemical_formula_sum 'C16 H22 Ca N4 O10'
_chemical_formula_weight 470.46
_chemical_name_systematic
;
Poly[diaquabis(\m-4-carboxy-2-propyl-1<i>H</i>-imidazole-5-carboxylato-
\k^3^<i>N</i>^3^,<i>O</i>^4^:<i>O</i>^5^)calcium(II)]
;
_space_group_IT_number 15
_symmetry_cell_setting monoclinic
_symmetry_space_group_name_Hall '-C 2yc'
_symmetry_space_group_name_H-M 'C 1 2/c 1'
_atom_sites_solution_hydrogens geom
_atom_sites_solution_primary direct
_atom_sites_solution_secondary difmap
_audit_creation_method SHELXL-97
_cell_angle_alpha 90.00
_cell_angle_beta 97.864(2)
_cell_angle_gamma 90.00
_cell_formula_units_Z 4
_cell_length_a 12.703(3)
_cell_length_b 13.006(3)
_cell_length_c 11.697(2)
_cell_measurement_reflns_used 3600
_cell_measurement_temperature 273(2)
_cell_measurement_theta_max 28
_cell_measurement_theta_min 1.36
_cell_volume 1914.3(7)
_computing_cell_refinement 'SAINT (Bruker, 2004)'
_computing_data_collection 'APEX2 (Bruker, 2004)'
_computing_data_reduction 'SAINT (Bruker, 2004)'
_computing_molecular_graphics 'SHELXTL (Sheldrick, 2008)'
_computing_publication_material 'SHELXTL (Sheldrick, 2008)'
_computing_structure_refinement 'SHELXL97 (Sheldrick, 2008)'
_computing_structure_solution 'SHELXS97 (Sheldrick, 2008)'
_diffrn_ambient_temperature 273(2)
_diffrn_measured_fraction_theta_full 0.997
_diffrn_measured_fraction_theta_max 0.997
_diffrn_measurement_device_type 'Bruker APEXII area-detector diffractometer'
_diffrn_measurement_method '\f and \w scan'
_diffrn_radiation_monochromator graphite
_diffrn_radiation_source 'fine-focus sealed tube'
_diffrn_radiation_type MoK\a
_diffrn_radiation_wavelength 0.71073
_diffrn_reflns_av_R_equivalents 0.0396
_diffrn_reflns_av_sigmaI/netI 0.0412
_diffrn_reflns_limit_h_max 15
_diffrn_reflns_limit_h_min -13
_diffrn_reflns_limit_k_max 15
_diffrn_reflns_limit_k_min -14
_diffrn_reflns_limit_l_max 13
_diffrn_reflns_limit_l_min -14
_diffrn_reflns_number 4830
_diffrn_reflns_theta_full 25.20
_diffrn_reflns_theta_max 25.20
_diffrn_reflns_theta_min 2.25
_diffrn_standards_number 0
_exptl_absorpt_coefficient_mu 0.395
_exptl_absorpt_correction_T_max 0.9251
_exptl_absorpt_correction_T_min 0.8840
_exptl_absorpt_correction_type multi-scan
_exptl_absorpt_process_details '(SADABS; Bruker, 2004)'
_exptl_crystal_colour white
_exptl_crystal_density_diffrn 1.632
_exptl_crystal_density_method 'not measured'
_exptl_crystal_description block
_exptl_crystal_F_000 984
_exptl_crystal_size_max 0.32
_exptl_crystal_size_mid 0.24
_exptl_crystal_size_min 0.20
_refine_diff_density_max 0.288
_refine_diff_density_min -0.234
_refine_ls_extinction_coef 0.0076(9)
_refine_ls_extinction_expression Fc^*^=kFc[1+0.001xFc^2^\l^3^/sin(2\q)]^-1/4^
_refine_ls_extinction_method 'SHELXL97 (Sheldrick, 2008)'
_refine_ls_goodness_of_fit_ref 1.015
_refine_ls_hydrogen_treatment constr
_refine_ls_matrix_type full
_refine_ls_number_parameters 144
_refine_ls_number_reflns 1718
_refine_ls_number_restraints 3
_refine_ls_restrained_S_all 1.015
_refine_ls_R_factor_all 0.0385
_refine_ls_R_factor_gt 0.0339
_refine_ls_shift/su_max 0.000
_refine_ls_shift/su_mean 0.000
_refine_ls_structure_factor_coef Fsqd
_refine_ls_weighting_details 'calc w=1/[\s^2^(Fo^2^)+(0.0551P)^2^+1.4700P] where P=(Fo^2^+2Fc^2^)/3'
_refine_ls_weighting_scheme calc
_refine_ls_wR_factor_gt 0.0948
_refine_ls_wR_factor_ref 0.0988
_reflns_number_gt 1504
_reflns_number_total 1718
_reflns_threshold_expression I>2sigma(I)
_cod_data_source_file ng2702.cif
_cod_data_source_block I
_cod_depositor_comments
;
The following automatic conversions were performed:
'_symmetry_cell_setting' value 'Monoclinic' changed to 'monoclinic'
according to '/home/saulius/struct/CIF-dictionaries/cif_core.dic'
dictionary named 'cif_core.dic' version 2.4.1 from 2010-06-29.

Automatic conversion script
Id: cif_fix_enum 1527 2010-12-29 10:47:43Z saulius 

The following automatic conversions were performed:

'_symmetry_cell_setting' value 'Monoclinic' changed to 'monoclinic'
according to /home/saulius/struct/CIF-dictionaries/cif_core.dic
dictionary named 'cif_core.dic' version 2.4.1 from 2010-06-29.

Automatic conversion script
Id: cif_fix_values 1715 2011-07-08 13:25:40Z adriana 
;
_cod_original_sg_symbol_H-M 'C 2/c'
_cod_database_code 2224718
_cod_database_fobs_code 2224718

loop_
_symmetry_equiv_pos_as_xyz
'x, y, z'
'-x, y, -z+1/2'
'x+1/2, y+1/2, z'
'-x+1/2, y+1/2, -z+1/2'
'-x, -y, -z'
'x, -y, z-1/2'
'-x+1/2, -y+1/2, -z'
'x+1/2, -y+1/2, z-1/2'

loop_
_atom_site_type_symbol
_atom_site_label
_atom_site_fract_x
_atom_site_fract_y
_atom_site_fract_z
_atom_site_U_iso_or_equiv
_atom_site_adp_type
_atom_site_calc_flag
_atom_site_refinement_flags
_atom_site_occupancy
_atom_site_disorder_assembly
_atom_site_disorder_group
Ca Ca1 0.5000 0.07420(4) 0.2500 0.0189(2) Uani d S 1 . .
O O1 0.33875(11) 0.05035(10) 0.36313(12) 0.0262(3) Uani d . 1 . .
O O1W 0.55495(11) 0.10622(11) 0.45862(12) 0.0319(4) Uani d D 1 . .
H H1W 0.5121 0.1347 0.4970 0.048 Uiso d RD 1 . .
H H2W 0.5769 0.0519 0.4904 0.048 Uiso d RD 1 . .
O O2 0.20033(11) 0.11430(10) 0.43530(13) 0.0296(4) Uani d . 1 . .
H H1 0.1663 0.1680 0.4316 0.044 Uiso calc R 1 . .
O O3 0.09452(11) 0.27478(11) 0.42169(12) 0.0308(4) Uani d . 1 . .
O O4 0.09469(12) 0.42512(10) 0.33195(13) 0.0352(4) Uani d . 1 . .
N N1 0.36595(12) 0.22589(11) 0.23987(13) 0.0201(4) Uani d . 1 . .
N N2 0.26433(12) 0.36382(11) 0.21921(13) 0.0225(4) Uani d . 1 . .
H H2 0.2403 0.4229 0.1951 0.027 Uiso d R 1 . .
C C1 0.28670(14) 0.21777(14) 0.30920(15) 0.0192(4) Uani d . 1 . .
C C2 0.22299(14) 0.30376(14) 0.29747(16) 0.0209(4) Uani d . 1 . .
C C3 0.34950(14) 0.31557(14) 0.18572(16) 0.0215(4) Uani d . 1 . .
C C4 0.27622(14) 0.12212(14) 0.37333(16) 0.0204(4) Uani d . 1 . .
C C5 0.40949(15) 0.36092(15) 0.09774(17) 0.0255(4) Uani d . 1 . .
H H5A 0.4753 0.3231 0.0974 0.031 Uiso calc R 1 . .
H H5B 0.4277 0.4315 0.1189 0.031 Uiso calc R 1 . .
C C6 0.34718(17) 0.35929(17) -0.02384(18) 0.0334(5) Uani d . 1 . .
H H6A 0.3399 0.2888 -0.0508 0.040 Uiso calc R 1 . .
H H6B 0.2764 0.3865 -0.0212 0.040 Uiso calc R 1 . .
C C7 0.40144(19) 0.42208(18) -0.1082(2) 0.0382(6) Uani d . 1 . .
H H7A 0.4067 0.4924 -0.0832 0.057 Uiso calc R 1 . .
H H7B 0.3606 0.4184 -0.1835 0.057 Uiso calc R 1 . .
H H7C 0.4714 0.3952 -0.1113 0.057 Uiso calc R 1 . .
C C8 0.13058(15) 0.33836(15) 0.35251(16) 0.0240(4) Uani d . 1 . .

loop_
_atom_site_aniso_label
_atom_site_aniso_U_11
_atom_site_aniso_U_22
_atom_site_aniso_U_33
_atom_site_aniso_U_12
_atom_site_aniso_U_13
_atom_site_aniso_U_23
Ca1 0.0189(3) 0.0157(3) 0.0229(3) 0.000 0.0052(2) 0.000
O1 0.0267(7) 0.0187(7) 0.0336(8) 0.0026(6) 0.0051(6) 0.0014(6)
O1W 0.0345(8) 0.0327(8) 0.0299(8) 0.0035(6) 0.0095(6) 0.0011(6)
O2 0.0303(8) 0.0228(7) 0.0384(8) 0.0041(6) 0.0140(7) 0.0073(6)
O3 0.0295(8) 0.0300(8) 0.0360(8) 0.0045(6) 0.0155(6) 0.0036(6)
O4 0.0385(9) 0.0295(8) 0.0394(9) 0.0182(6) 0.0119(7) 0.0052(6)
N1 0.0188(8) 0.0190(8) 0.0231(8) 0.0000(6) 0.0049(6) 0.0001(6)
N2 0.0250(8) 0.0157(8) 0.0275(9) 0.0045(6) 0.0059(7) 0.0042(6)
C1 0.0185(9) 0.0192(9) 0.0198(9) -0.0003(7) 0.0023(7) -0.0013(7)
C2 0.0219(9) 0.0200(9) 0.0212(9) 0.0015(7) 0.0046(8) -0.0011(7)
C3 0.0207(9) 0.0201(9) 0.0236(10) -0.0007(7) 0.0027(8) -0.0004(7)
C4 0.0203(9) 0.0191(9) 0.0215(10) -0.0007(7) 0.0020(7) -0.0016(7)
C5 0.0230(10) 0.0255(10) 0.0288(11) -0.0018(8) 0.0062(8) 0.0047(8)
C6 0.0311(11) 0.0350(12) 0.0332(12) -0.0093(9) 0.0012(9) 0.0059(9)
C7 0.0419(13) 0.0429(13) 0.0294(12) -0.0077(10) 0.0037(10) 0.0069(9)
C8 0.0235(10) 0.0266(10) 0.0219(10) 0.0022(8) 0.0035(8) -0.0017(8)

loop_
_atom_type_symbol
_atom_type_description
_atom_type_scat_dispersion_real
_atom_type_scat_dispersion_imag
_atom_type_scat_source
C C 0.0033 0.0016 'International Tables Vol C Tables 4.2.6.8 and 6.1.1.4'
H H 0.0000 0.0000 'International Tables Vol C Tables 4.2.6.8 and 6.1.1.4'
Ca Ca 0.2262 0.3064 'International Tables Vol C Tables 4.2.6.8 and 6.1.1.4'
N N 0.0061 0.0033 'International Tables Vol C Tables 4.2.6.8 and 6.1.1.4'
O O 0.0106 0.0060 'International Tables Vol C Tables 4.2.6.8 and 6.1.1.4'

loop_
_geom_angle_atom_site_label_1
_geom_angle_atom_site_label_2
_geom_angle_atom_site_label_3
_geom_angle_site_symmetry_1
_geom_angle_site_symmetry_3
_geom_angle
_geom_angle_publ_flag
O4 Ca1 O4 4_545 3_545 72.89(8) ?
O4 Ca1 O1W 4_545 . 125.76(5) ?
O4 Ca1 O1W 3_545 . 71.69(5) ?
O4 Ca1 O1W 4_545 2_655 71.69(5) ?
O4 Ca1 O1W 3_545 2_655 125.76(5) ?
O1W Ca1 O1W . 2_655 160.66(7) ?
O4 Ca1 N1 4_545 2_655 156.52(5) ?
O4 Ca1 N1 3_545 2_655 107.72(5) ?
O1W Ca1 N1 . 2_655 74.52(5) ?
O1W Ca1 N1 2_655 2_655 90.68(5) ?
O4 Ca1 N1 4_545 . 107.72(5) ?
O4 Ca1 N1 3_545 . 156.53(5) ?
O1W Ca1 N1 . . 90.68(5) ?
O1W Ca1 N1 2_655 . 74.52(5) ?
N1 Ca1 N1 2_655 . 81.19(7) ?
O4 Ca1 O1 4_545 . 73.86(5) ?
O4 Ca1 O1 3_545 . 94.96(5) ?
O1W Ca1 O1 . . 69.83(5) ?
O1W Ca1 O1 2_655 . 112.64(5) ?
N1 Ca1 O1 2_655 . 128.56(5) ?
N1 Ca1 O1 . . 63.74(4) ?
O4 Ca1 O1 4_545 2_655 94.96(5) ?
O4 Ca1 O1 3_545 2_655 73.85(5) ?
O1W Ca1 O1 . 2_655 112.64(5) ?
O1W Ca1 O1 2_655 2_655 69.82(5) ?
N1 Ca1 O1 2_655 2_655 63.74(4) ?
N1 Ca1 O1 . 2_655 128.56(5) ?
O1 Ca1 O1 . 2_655 166.32(6) ?
C4 O1 Ca1 . . 121.13(12) ?
Ca1 O1W H1W . . 119.1 ?
Ca1 O1W H2W . . 109.3 ?
H1W O1W H2W . . 109.8 ?
C4 O2 H1 . . 109.5 ?
C8 O4 Ca1 . 3_455 165.57(15) ?
C3 N1 C1 . . 105.49(14) ?
C3 N1 Ca1 . . 138.32(12) ?
C1 N1 Ca1 . . 116.18(11) ?
C3 N2 C2 . . 108.98(15) ?
C3 N2 H2 . . 125.5 ?
C2 N2 H2 . . 125.5 ?
C2 C1 N1 . . 110.21(16) ?
C2 C1 C4 . . 130.27(17) ?
N1 C1 C4 . . 119.30(15) ?
N2 C2 C1 . . 104.93(16) ?
N2 C2 C8 . . 121.21(16) ?
C1 C2 C8 . . 133.83(17) ?
N1 C3 N2 . . 110.39(16) ?
N1 C3 C5 . . 128.07(17) ?
N2 C3 C5 . . 121.51(17) ?
O1 C4 O2 . . 122.20(17) ?
O1 C4 C1 . . 118.94(16) ?
O2 C4 C1 . . 118.82(16) ?
C3 C5 C6 . . 112.93(16) ?
C3 C5 H5A . . 109.0 ?
C6 C5 H5A . . 109.0 ?
C3 C5 H5B . . 109.0 ?
C6 C5 H5B . . 109.0 ?
H5A C5 H5B . . 107.8 ?
C7 C6 C5 . . 111.95(17) ?
C7 C6 H6A . . 109.2 ?
C5 C6 H6A . . 109.2 ?
C7 C6 H6B . . 109.2 ?
C5 C6 H6B . . 109.2 ?
H6A C6 H6B . . 107.9 ?
C6 C7 H7A . . 109.5 ?
C6 C7 H7B . . 109.5 ?
H7A C7 H7B . . 109.5 ?
C6 C7 H7C . . 109.5 ?
H7A C7 H7C . . 109.5 ?
H7B C7 H7C . . 109.5 ?
O4 C8 O3 . . 124.05(18) ?
O4 C8 C2 . . 119.22(17) ?
O3 C8 C2 . . 116.72(17) ?

loop_
_geom_bond_atom_site_label_1
_geom_bond_atom_site_label_2
_geom_bond_site_symmetry_2
_geom_bond_distance
_geom_bond_publ_flag
Ca1 O4 4_545 2.4104(14) ?
Ca1 O4 3_545 2.4104(14) ?
Ca1 O1W . 2.4798(15) ?
Ca1 O1W 2_655 2.4799(15) ?
Ca1 N1 2_655 2.5982(15) ?
Ca1 N1 . 2.5982(15) ?
Ca1 O1 . 2.6048(14) ?
Ca1 O1 2_655 2.6049(14) ?
O1 C4 . 1.242(2) ?
O1W H1W . 0.8378 ?
O1W H2W . 0.8287 ?
O2 C4 . 1.287(2) ?
O2 H1 . 0.8200 ?
O3 C8 . 1.284(2) ?
O4 C8 . 1.228(2) ?
O4 Ca1 3_455 2.4102(14) ?
N1 C3 . 1.330(2) ?
N1 C1 . 1.380(2) ?
N2 C3 . 1.354(2) ?
N2 C2 . 1.362(2) ?
N2 H2 . 0.8600 ?
C1 C2 . 1.376(3) ?
C1 C4 . 1.468(3) ?
C2 C8 . 1.484(3) ?
C3 C5 . 1.484(3) ?
C5 C6 . 1.530(3) ?
C5 H5A . 0.9700 ?
C5 H5B . 0.9700 ?
C6 C7 . 1.517(3) ?
C6 H6A . 0.9700 ?
C6 H6B . 0.9700 ?
C7 H7A . 0.9600 ?
C7 H7B . 0.9600 ?
C7 H7C . 0.9600 ?

loop_
_geom_hbond_atom_site_label_D
_geom_hbond_atom_site_label_H
_geom_hbond_atom_site_label_A
_geom_hbond_site_symmetry_A
_geom_hbond_distance_DH
_geom_hbond_distance_HA
_geom_hbond_distance_DA
_geom_hbond_angle_DHA
N2 H2 O1 4 0.86 2.01 2.859(2) 170.9
O1W H2W O1 5_656 0.83 2.31 3.088(2) 156.2
O1W H1W O3 7_556 0.84 2.12 2.947(2) 171.6
